data_2227738
loop_
_publ_author_name
'Tadjarodi, Azadeh'
'Bijanzad, Keyvan'
'Notash, Behrouz'

_publ_section_title
;
 Bis(2-amino-3-methylpyridine)dichloridocobalt(II)
;
_journal_coeditor_code JJ2058
_journal_issue 10
_journal_name_full 'Acta Crystallographica Section E'
_journal_page_first m1293
_journal_page_last m1294
_journal_paper_doi 10.1107/S1600536810036597
_journal_volume 66
_journal_year 2010
_chemical_formula_iupac '[Co Cl2 (C6 H8 N2)2]'
_chemical_formula_moiety 'C12 H16 Cl2 Co N4'
_chemical_formula_sum 'C12 H16 Cl2 Co N4'
_chemical_formula_weight 346.12
_chemical_melting_point 441
_chemical_name_systematic
;
Bis(2-amino-3-methylpyridine)dichloridocobalt(II)
;
_space_group_IT_number 14
_symmetry_cell_setting monoclinic
_symmetry_space_group_name_Hall '-P 2yn'
_symmetry_space_group_name_H-M 'P 1 21/n 1'
_atom_sites_solution_hydrogens geom
_atom_sites_solution_primary direct
_atom_sites_solution_secondary difmap
_audit_creation_method SHELXL-97
_cell_angle_alpha 90.00
_cell_angle_beta 100.31(3)
_cell_angle_gamma 90.00
_cell_formula_units_Z 4
_cell_length_a 9.3768(19)
_cell_length_b 13.841(3)
_cell_length_c 12.175(2)
_cell_measurement_reflns_used 4174
_cell_measurement_temperature 298(2)
_cell_measurement_theta_max 29.16
_cell_measurement_theta_min 2.25
_cell_volume 1554.6(5)
_computing_cell_refinement 'X-AREA (Stoe & Cie, 2005)'
_computing_data_collection 'X-AREA (Stoe & Cie, 2005)'
_computing_data_reduction 'X-AREA (Stoe & Cie, 2005)'
_computing_molecular_graphics 'ORTEP-3 for Windows (Farrugia, 1997)'
_computing_publication_material 'WinGX (Farrugia, 1999)'
_computing_structure_refinement 'SHELXL97 (Sheldrick, 2008)'
_computing_structure_solution 'SHELXS97 (Sheldrick, 2008)'
_diffrn_ambient_temperature 298(2)
_diffrn_detector_area_resol_mean 0.15
_diffrn_measured_fraction_theta_full 0.997
_diffrn_measured_fraction_theta_max 0.997
_diffrn_measurement_device_type 'Stoe IPDS II'
_diffrn_measurement_method 'rotation method'
_diffrn_radiation_monochromator graphite
_diffrn_radiation_source 'fine-focus sealed tube'
_diffrn_radiation_type MoK\a
_diffrn_radiation_wavelength 0.71073
_diffrn_reflns_av_R_equivalents 0.0545
_diffrn_reflns_av_sigmaI/netI 0.0440
_diffrn_reflns_limit_h_max 10
_diffrn_reflns_limit_h_min -12
_diffrn_reflns_limit_k_max 18
_diffrn_reflns_limit_k_min -18
_diffrn_reflns_limit_l_max 16
_diffrn_reflns_limit_l_min -16
_diffrn_reflns_number 11996
_diffrn_reflns_theta_full 29.16
_diffrn_reflns_theta_max 29.16
_diffrn_reflns_theta_min 2.25
_exptl_absorpt_coefficient_mu 1.439
_exptl_absorpt_correction_T_max 0.642
_exptl_absorpt_correction_T_min 0.517
_exptl_absorpt_correction_type numerical
_exptl_absorpt_process_details 'shape of crystal determined optically (XRED and XSHAPE;  Stoe & Cie, 2005)'
_exptl_crystal_colour blue
_exptl_crystal_density_diffrn 1.479
_exptl_crystal_density_method 'not measured'
_exptl_crystal_description block
_exptl_crystal_F_000 708.0
_exptl_crystal_size_max 0.5
_exptl_crystal_size_mid 0.38
_exptl_crystal_size_min 0.3
_refine_diff_density_max 0.472
_refine_diff_density_min -0.518
_refine_ls_extinction_method none
_refine_ls_goodness_of_fit_ref 1.071
_refine_ls_hydrogen_treatment constr
_refine_ls_matrix_type full
_refine_ls_number_parameters 174
_refine_ls_number_reflns 4174
_refine_ls_number_restraints 0
_refine_ls_restrained_S_all 1.071
_refine_ls_R_factor_all 0.0923
_refine_ls_R_factor_gt 0.0578
_refine_ls_shift/su_max 0.001
_refine_ls_shift/su_mean 0.000
_refine_ls_structure_factor_coef Fsqd
_refine_ls_weighting_details 'calc w=1/[\s^2^(Fo^2^)+(0.0528P)^2^+0.6654P] where P=(Fo^2^+2Fc^2^)/3'
_refine_ls_weighting_scheme calc
_refine_ls_wR_factor_gt 0.1189
_refine_ls_wR_factor_ref 0.1319
_reflns_number_gt 2803
_reflns_number_total 4174
_reflns_threshold_expression I>2sigma(I)
_cod_data_source_file jj2058.cif
_cod_data_source_block I
_cod_original_sg_symbol_H-M 'P 21/n'
_cod_database_code 2227738
_cod_database_fobs_code 2227738

loop_
_symmetry_equiv_pos_site_id
_symmetry_equiv_pos_as_xyz
1 x,y,z
2 1/2-x,1/2+y,1/2-z
3 -x,-y,-z
4 1/2+x,1/2-y,1/2+z

loop_
_atom_site_type_symbol
_atom_site_label
_atom_site_fract_x
_atom_site_fract_y
_atom_site_fract_z
_atom_site_U_iso_or_equiv
_atom_site_adp_type
_atom_site_calc_flag
_atom_site_refinement_flags
_atom_site_occupancy
_atom_site_disorder_assembly
_atom_site_disorder_group
Co Co1 0.14951(4) 0.99824(3) 0.31175(3) 0.04765(14) Uani d . 1 . .
Cl Cl2 0.09365(12) 1.14810(7) 0.35642(8) 0.0730(3) Uani d . 1 . .
Cl Cl1 0.24844(11) 0.99925(9) 0.15526(7) 0.0738(3) Uani d . 1 . .
N N3 0.2899(3) 0.93750(18) 0.43978(19) 0.0450(6) Uani d . 1 . .
N N1 -0.0296(3) 0.9120(2) 0.2839(2) 0.0484(6) Uani d . 1 . .
C C5 -0.0369(4) 0.8380(3) 0.3553(3) 0.0579(8) Uani d . 1 . .
H H5 0.0376 0.8310 0.4164 0.069 Uiso calc R 1 . .
C C1 -0.1395(3) 0.9237(3) 0.1967(2) 0.0509(7) Uani d . 1 . .
C C7 0.3589(3) 0.8548(2) 0.4302(3) 0.0490(7) Uani d . 1 . .
C C2 -0.2593(4) 0.8599(3) 0.1783(3) 0.0552(8) Uani d . 1 . .
C C9 0.4738(4) 0.8617(3) 0.6192(3) 0.0641(9) Uani d . 1 . .
H H9 0.5363 0.8367 0.6805 0.077 Uiso calc R 1 . .
C C11 0.3132(4) 0.9843(2) 0.5399(3) 0.0541(8) Uani d . 1 . .
H H11 0.2654 1.0423 0.5464 0.065 Uiso calc R 1 . .
C C6 -0.3807(4) 0.8754(4) 0.0808(3) 0.0829(13) Uani d . 1 . .
H H6A -0.4567 0.8296 0.0844 0.124 Uiso calc R 1 . .
H H6B -0.3449 0.8665 0.0124 0.124 Uiso calc R 1 . .
H H6C -0.4179 0.9398 0.0835 0.124 Uiso calc R 1 . .
C C8 0.4538(4) 0.8119(3) 0.5215(3) 0.0546(8) Uani d . 1 . .
N N2 -0.1321(4) 0.9997(2) 0.1281(3) 0.0756(10) Uani d . 1 . .
H H2A -0.0593 1.0385 0.1409 0.091 Uiso calc R 1 . .
H H2B -0.2003 1.0093 0.0718 0.091 Uiso calc R 1 . .
C C10 0.4044(4) 0.9485(3) 0.6308(3) 0.0664(10) Uani d . 1 . .
H H10 0.4195 0.9814 0.6985 0.080 Uiso calc R 1 . .
C C3 -0.2594(4) 0.7855(3) 0.2517(3) 0.0680(10) Uani d . 1 . .
H H3 -0.3359 0.7418 0.2410 0.082 Uiso calc R 1 . .
C C4 -0.1470(4) 0.7738(3) 0.3422(3) 0.0705(10) Uani d . 1 . .
H H4 -0.1477 0.7232 0.3923 0.085 Uiso calc R 1 . .
N N4 0.3322(4) 0.8108(3) 0.3292(3) 0.0793(10) Uani d . 1 . .
H H4A 0.2730 0.8365 0.2749 0.095 Uiso calc R 1 . .
H H4B 0.3745 0.7572 0.3193 0.095 Uiso calc R 1 . .
C C12 0.5285(5) 0.7188(3) 0.5056(4) 0.0809(12) Uani d . 1 . .
H H12A 0.5894 0.7005 0.5744 0.121 Uiso calc R 1 . .
H H12B 0.5866 0.7267 0.4488 0.121 Uiso calc R 1 . .
H H12C 0.4574 0.6693 0.4833 0.121 Uiso calc R 1 . .

loop_
_atom_site_aniso_label
_atom_site_aniso_U_11
_atom_site_aniso_U_22
_atom_site_aniso_U_33
_atom_site_aniso_U_12
_atom_site_aniso_U_13
_atom_site_aniso_U_23
Co1 0.0456(2) 0.0545(2) 0.0391(2) -0.0008(2) -0.00267(15) 0.00612(18)
Cl2 0.0862(7) 0.0581(5) 0.0698(5) 0.0198(5) 0.0008(5) 0.0085(4)
Cl1 0.0666(5) 0.1115(8) 0.0421(4) -0.0138(6) 0.0066(4) 0.0074(5)
N3 0.0440(13) 0.0488(14) 0.0392(12) 0.0019(11) -0.0004(10) 0.0034(10)
N1 0.0436(14) 0.0585(15) 0.0405(12) -0.0034(11) 0.0005(10) 0.0044(11)
C5 0.0514(18) 0.075(2) 0.0442(16) -0.0008(17) 0.0012(14) 0.0128(15)
C1 0.0452(16) 0.0637(19) 0.0419(15) -0.0024(14) 0.0024(13) 0.0021(14)
C7 0.0448(16) 0.0516(17) 0.0499(16) -0.0021(14) 0.0059(13) -0.0013(14)
C2 0.0454(16) 0.076(2) 0.0431(16) -0.0095(16) 0.0038(13) 0.0002(15)
C9 0.058(2) 0.078(2) 0.0525(19) 0.0033(18) -0.0009(16) 0.0191(18)
C11 0.0531(17) 0.060(2) 0.0454(15) -0.0001(15) -0.0011(13) -0.0006(14)
C6 0.057(2) 0.121(4) 0.062(2) -0.025(2) -0.0139(18) 0.015(2)
C8 0.0425(15) 0.0540(18) 0.066(2) -0.0001(14) 0.0062(14) 0.0155(16)
N2 0.0690(19) 0.082(2) 0.0641(18) -0.0192(17) -0.0205(15) 0.0253(17)
C10 0.070(2) 0.084(3) 0.0393(16) -0.002(2) -0.0054(15) -0.0015(17)
C3 0.056(2) 0.086(3) 0.061(2) -0.023(2) 0.0079(16) 0.0053(19)
C4 0.059(2) 0.085(3) 0.065(2) -0.015(2) 0.0053(17) 0.024(2)
N4 0.093(2) 0.075(2) 0.0648(19) 0.0253(19) -0.0001(17) -0.0170(16)
C12 0.074(3) 0.067(2) 0.102(3) 0.019(2) 0.016(2) 0.019(2)

loop_
_atom_type_symbol
_atom_type_description
_atom_type_scat_dispersion_real
_atom_type_scat_dispersion_imag
_atom_type_scat_source
C C 0.0033 0.0016 'International Tables Vol C Tables 4.2.6.8 and 6.1.1.4'
H H 0.0000 0.0000 'International Tables Vol C Tables 4.2.6.8 and 6.1.1.4'
N N 0.0061 0.0033 'International Tables Vol C Tables 4.2.6.8 and 6.1.1.4'
O O 0.0106 0.0060 'International Tables Vol C Tables 4.2.6.8 and 6.1.1.4'
Cl Cl 0.1484 0.1585 'International Tables Vol C Tables 4.2.6.8 and 6.1.1.4'
Co Co 0.3494 0.9721 'International Tables Vol C Tables 4.2.6.8 and 6.1.1.4'

loop_
_geom_angle_atom_site_label_1
_geom_angle_atom_site_label_2
_geom_angle_atom_site_label_3
_geom_angle_site_symmetry_1
_geom_angle_site_symmetry_3
_geom_angle
_geom_angle_publ_flag
N3 Co1 N1 . . 106.66(10) y
N3 Co1 Cl2 . . 110.23(8) y
N1 Co1 Cl2 . . 111.26(9) y
N3 Co1 Cl1 . . 109.94(8) y
N1 Co1 Cl1 . . 108.24(8) y
Cl2 Co1 Cl1 . . 110.42(5) y
C7 N3 C11 . . 119.0(3) ?
C7 N3 Co1 . . 123.1(2) ?
C11 N3 Co1 . . 117.8(2) ?
C1 N1 C5 . . 118.5(3) ?
C1 N1 Co1 . . 123.4(2) ?
C5 N1 Co1 . . 118.1(2) ?
C4 C5 N1 . . 123.2(3) ?
C4 C5 H5 . . 118.4 ?
N1 C5 H5 . . 118.4 ?
N1 C1 N2 . . 117.6(3) ?
N1 C1 C2 . . 121.4(3) ?
N2 C1 C2 . . 121.0(3) ?
N3 C7 N4 . . 117.0(3) ?
N3 C7 C8 . . 122.4(3) ?
N4 C7 C8 . . 120.6(3) ?
C3 C2 C1 . . 117.5(3) ?
C3 C2 C6 . . 122.3(3) ?
C1 C2 C6 . . 120.2(3) ?
C8 C9 C10 . . 122.4(3) ?
C8 C9 H9 . . 118.8 ?
C10 C9 H9 . . 118.8 ?
N3 C11 C10 . . 122.0(3) ?
N3 C11 H11 . . 119.0 ?
C10 C11 H11 . . 119.0 ?
C2 C6 H6A . . 109.5 ?
C2 C6 H6B . . 109.5 ?
H6A C6 H6B . . 109.5 ?
C2 C6 H6C . . 109.5 ?
H6A C6 H6C . . 109.5 ?
H6B C6 H6C . . 109.5 ?
C9 C8 C7 . . 116.1(3) ?
C9 C8 C12 . . 123.8(3) ?
C7 C8 C12 . . 120.0(3) ?
C1 N2 H2A . . 120.0 ?
C1 N2 H2B . . 120.0 ?
H2A N2 H2B . . 120.0 ?
C11 C10 C9 . . 118.0(3) ?
C11 C10 H10 . . 121.0 ?
C9 C10 H10 . . 121.0 ?
C2 C3 C4 . . 121.1(3) ?
C2 C3 H3 . . 119.4 ?
C4 C3 H3 . . 119.4 ?
C5 C4 C3 . . 118.2(3) ?
C5 C4 H4 . . 120.9 ?
C3 C4 H4 . . 120.9 ?
C7 N4 H4A . . 120.0 ?
C7 N4 H4B . . 120.0 ?
H4A N4 H4B . . 120.0 ?
C8 C12 H12A . . 109.5 ?
C8 C12 H12B . . 109.5 ?
H12A C12 H12B . . 109.5 ?
C8 C12 H12C . . 109.5 ?
H12A C12 H12C . . 109.5 ?
H12B C12 H12C . . 109.5 ?

loop_
_geom_bond_atom_site_label_1
_geom_bond_atom_site_label_2
_geom_bond_site_symmetry_2
_geom_bond_distance
_geom_bond_publ_flag
Co1 N3 . 2.034(2) y
Co1 N1 . 2.038(3) y
Co1 Cl2 . 2.2303(11) y
Co1 Cl1 . 2.2635(11) y
N3 C7 . 1.330(4) ?
N3 C11 . 1.363(4) ?
N1 C1 . 1.350(4) ?
N1 C5 . 1.353(4) ?
C5 C4 . 1.349(5) ?
C5 H5 . 0.9300 ?
C1 N2 . 1.352(4) ?
C1 C2 . 1.415(5) ?
C7 N4 . 1.355(4) ?
C7 C8 . 1.424(4) ?
C2 C3 . 1.363(5) ?
C2 C6 . 1.506(5) ?
C9 C8 . 1.358(5) ?
C9 C10 . 1.385(6) ?
C9 H9 . 0.9300 ?
C11 C10 . 1.365(5) ?
C11 H11 . 0.9300 ?
C6 H6A . 0.9600 ?
C6 H6B . 0.9600 ?
C6 H6C . 0.9600 ?
C8 C12 . 1.495(6) ?
N2 H2A . 0.8600 ?
N2 H2B . 0.8600 ?
C10 H10 . 0.9300 ?
C3 C4 . 1.391(5) ?
C3 H3 . 0.9300 ?
C4 H4 . 0.9300 ?
N4 H4A . 0.8600 ?
N4 H4B . 0.8600 ?
C12 H12A . 0.9600 ?
C12 H12B . 0.9600 ?
C12 H12C . 0.9600 ?

loop_
_geom_hbond_atom_site_label_D
_geom_hbond_atom_site_label_H
_geom_hbond_atom_site_label_A
_geom_hbond_site_symmetry_A
_geom_hbond_distance_DH
_geom_hbond_distance_HA
_geom_hbond_distance_DA
_geom_hbond_angle_DHA
_geom_hbond_publ_flag
N2 H2B Cl1 3_575 0.86 2.72 3.427(4) 140 yes
N4 H4A Cl1 . 0.86 2.67 3.363(4) 138 yes
N4 H4B Cl2 2_545 0.86 2.68 3.350(4) 136 yes
C3 H3 Cl2 2_445 0.93 2.81 3.701(4) 161 yes

loop_
_geom_torsion_atom_site_label_1
_geom_torsion_atom_site_label_2
_geom_torsion_atom_site_label_3
_geom_torsion_atom_site_label_4
_geom_torsion_site_symmetry_1
_geom_torsion_site_symmetry_2
_geom_torsion_site_symmetry_3
_geom_torsion_site_symmetry_4
_geom_torsion
_geom_torsion_publ_flag
N1 Co1 N3 C7 . . . . 69.9(3) ?
Cl2 Co1 N3 C7 . . . . -169.2(2) ?
Cl1 Co1 N3 C7 . . . . -47.3(3) ?
N1 Co1 N3 C11 . . . . -109.9(2) ?
Cl2 Co1 N3 C11 . . . . 11.0(3) ?
Cl1 Co1 N3 C11 . . . . 133.0(2) ?
N3 Co1 N1 C1 . . . . -172.4(3) ?
Cl2 Co1 N1 C1 . . . . 67.4(3) ?
Cl1 Co1 N1 C1 . . . . -54.1(3) ?
N3 Co1 N1 C5 . . . . 6.1(3) ?
Cl2 Co1 N1 C5 . . . . -114.1(2) ?
Cl1 Co1 N1 C5 . . . . 124.4(2) ?
C1 N1 C5 C4 . . . . 1.6(5) ?
Co1 N1 C5 C4 . . . . -176.9(3) ?
C5 N1 C1 N2 . . . . 178.2(3) ?
Co1 N1 C1 N2 . . . . -3.3(4) ?
C5 N1 C1 C2 . . . . -0.9(5) ?
Co1 N1 C1 C2 . . . . 177.6(2) ?
C11 N3 C7 N4 . . . . 179.9(3) ?
Co1 N3 C7 N4 . . . . 0.1(4) ?
C11 N3 C7 C8 . . . . 1.6(5) ?
Co1 N3 C7 C8 . . . . -178.2(2) ?
N1 C1 C2 C3 . . . . -0.4(5) ?
N2 C1 C2 C3 . . . . -179.4(4) ?
N1 C1 C2 C6 . . . . 179.5(4) ?
N2 C1 C2 C6 . . . . 0.5(6) ?
C7 N3 C11 C10 . . . . -0.4(5) ?
Co1 N3 C11 C10 . . . . 179.3(3) ?
C10 C9 C8 C7 . . . . 1.1(5) ?
C10 C9 C8 C12 . . . . 179.1(4) ?
N3 C7 C8 C9 . . . . -1.9(5) ?
N4 C7 C8 C9 . . . . 179.8(4) ?
N3 C7 C8 C12 . . . . -180.0(3) ?
N4 C7 C8 C12 . . . . 1.8(5) ?
N3 C11 C10 C9 . . . . -0.3(6) ?
C8 C9 C10 C11 . . . . -0.1(6) ?
C1 C2 C3 C4 . . . . 1.1(6) ?
C6 C2 C3 C4 . . . . -178.9(4) ?
N1 C5 C4 C3 . . . . -1.0(6) ?
C2 C3 C4 C5 . . . . -0.4(7) ?
